data_4089233
loop_
_publ_author_name
'Toda, Tatsuro'
'Saitoh, Koki'
'Yoshinari, Akihiro'
'Ikariya, Takao'
'Kuwata, Shigeki'

_publ_section_title
;
 Synthesis and Structures of NCN Pincer-Type Ruthenium and Iridium
 Complexes Bearing Protic Pyrazole Arms
;
_journal_issue 6
_journal_name_full Organometallics
_journal_page_first 1188
_journal_paper_doi 10.1021/acs.organomet.7b00065
_journal_volume 36
_journal_year 2017
_chemical_formula_moiety 'C19 H25 Cl3 Ir N5, 2(C3 H7 N O)'
_chemical_formula_sum 'C25 H39 Cl3 Ir N7 O2'
_chemical_formula_weight 768.21
_space_group_IT_number 14
_space_group_name_Hall '-P 2ybc'
_space_group_name_H-M_alt 'P 1 21/c 1'
_symmetry_cell_setting monoclinic
_symmetry_Int_Tables_number 14
_symmetry_space_group_name_Hall '-P 2ybc'
_symmetry_space_group_name_H-M 'P 1 21/c 1'
_atom_sites_solution_hydrogens geom
_atom_sites_solution_primary direct
_atom_sites_solution_secondary difmap
_cell_angle_alpha 90.0000
_cell_angle_beta 124.857(4)
_cell_angle_gamma 90.0000
_cell_formula_units_Z 4
_cell_length_a 12.9330(12)
_cell_length_b 29.341(3)
_cell_length_c 9.9152(8)
_cell_measurement_reflns_used 6738
_cell_measurement_temperature 93
_cell_measurement_theta_max 27.48
_cell_measurement_theta_min 3.16
_cell_volume 3087.4(5)
_computing_cell_refinement CrystalClear
_computing_data_collection 'CrystalClear (Rigaku Corp., 2000)'
_computing_data_reduction CrystalClear
_computing_molecular_graphics 'CrystalStructure 4.0'
_computing_publication_material 'CrystalStructure 4.0 (Rigaku, 2010)'
_computing_structure_refinement 'CRYSTALS (Carruthers, et al., 1999)'
_computing_structure_solution 'SIR2002 (Burla, et al., 2003)'
_diffrn_ambient_temperature 93
_diffrn_detector_area_resol_mean 7.314
_diffrn_measured_fraction_theta_full 0.991
_diffrn_measured_fraction_theta_max 0.991
_diffrn_measurement_device_type 'Rigaku Saturn70'
_diffrn_measurement_method \w
_diffrn_radiation_type 'Mo K\a'
_diffrn_radiation_wavelength 0.71070
_diffrn_reflns_av_R_equivalents 0.0916
_diffrn_reflns_limit_h_max 16
_diffrn_reflns_limit_h_min -16
_diffrn_reflns_limit_k_max 38
_diffrn_reflns_limit_k_min -38
_diffrn_reflns_limit_l_max 12
_diffrn_reflns_limit_l_min -12
_diffrn_reflns_number 32693
_diffrn_reflns_theta_full 27.50
_diffrn_reflns_theta_max 27.50
_diffrn_standards_number 0
_exptl_absorpt_coefficient_mu 4.630
_exptl_absorpt_correction_T_max 0.629
_exptl_absorpt_correction_T_min 0.384
_exptl_absorpt_correction_type multi-scan
_exptl_absorpt_process_details 'REQAB (Rigaku, 1998)'
_exptl_crystal_colour yellow
_exptl_crystal_density_diffrn 1.653
_exptl_crystal_density_method 'not measured'
_exptl_crystal_description block
_exptl_crystal_F_000 1528.00
_exptl_crystal_size_max 0.400
_exptl_crystal_size_mid 0.300
_exptl_crystal_size_min 0.100
_refine_diff_density_max 2.930
_refine_diff_density_min -1.620
_refine_ls_extinction_method none
_refine_ls_goodness_of_fit_ref 1.000
_refine_ls_hydrogen_treatment constr
_refine_ls_number_parameters 382
_refine_ls_number_reflns 7032
_refine_ls_R_factor_gt 0.0380
_refine_ls_shift/su_max 0.000
_refine_ls_structure_factor_coef Fsqd
_refine_ls_weighting_details 'w = 1/[0.0011Fo^2^ + 0.4040\s(Fo^2^)]/(4Fo^2^)'
_refine_ls_weighting_scheme calc
_refine_ls_wR_factor_ref 0.1218
_reflns_number_gt 5099
_reflns_number_total 7033
_reflns_threshold_expression F^2^>2.0\s(F^2^)
_cod_data_source_file om7b00065_si_002.cif
_cod_data_source_block '_compound_7.2DMF'
_cod_database_code 4089233

loop_
_symmetry_equiv_pos_site_id
_symmetry_equiv_pos_as_xyz
1 +X,+Y,+Z
2 -X,1/2+Y,1/2-Z
3 -X,-Y,-Z
4 +X,1/2-Y,1/2+Z

loop_
_atom_site_label
_atom_site_type_symbol
_atom_site_fract_x
_atom_site_fract_y
_atom_site_fract_z
_atom_site_U_iso_or_equiv
_atom_site_adp_type
_atom_site_occupancy
_atom_site_symmetry_multiplicity
_atom_site_calc_flag
_atom_site_refinement_flags
Ir(1) Ir 0.48657(2) 0.357610(10) 0.91442(2) 0.01194(7) Uani 1.0 4 d .
Cl(1) Cl 0.49593(14) 0.43804(5) 0.93510(16) 0.0196(4) Uani 1.0 4 d .
Cl(2) Cl 0.32807(13) 0.35954(4) 0.96262(17) 0.0173(4) Uani 1.0 4 d .
Cl(3) Cl 0.64790(14) 0.35574(5) 0.87032(17) 0.0188(4) Uani 1.0 4 d .
O(1) O 0.3157(5) 0.46720(14) 0.4918(6) 0.0257(12) Uani 1.0 4 d .
O(2) O 0.7927(4) 0.44016(14) 1.3476(5) 0.0206(11) Uani 1.0 4 d .
N(1) N 0.2783(5) 0.37987(16) 0.5367(6) 0.0140(11) Uani 1.0 4 d .
N(2) N 0.3502(5) 0.35232(15) 0.6672(6) 0.0134(11) Uani 1.0 4 d .
N(3) N 0.7098(5) 0.35339(16) 1.2968(6) 0.0170(12) Uani 1.0 4 d .
N(4) N 0.6177(5) 0.33588(16) 1.1509(6) 0.0133(11) Uani 1.0 4 d .
N(5) N 0.4655(5) 0.29066(16) 0.8888(6) 0.0143(12) Uani 1.0 4 d .
N(6) N 0.3987(5) 0.53759(17) 0.5258(7) 0.0212(14) Uani 1.0 4 d .
N(7) N 0.8113(6) 0.49847(18) 1.2117(7) 0.0230(14) Uani 1.0 4 d .
C(1) C 0.1927(6) 0.35491(19) 0.4009(7) 0.0153(13) Uani 1.0 4 d .
C(2) C 0.2120(6) 0.30958(19) 0.4481(7) 0.0153(14) Uani 1.0 4 d .
C(3) C 0.3118(5) 0.30936(19) 0.6145(7) 0.0149(13) Uani 1.0 4 d .
C(4) C 0.3772(6) 0.27343(19) 0.7382(7) 0.0148(13) Uani 1.0 4 d .
C(5) C 0.3604(6) 0.22692(19) 0.7172(7) 0.0177(14) Uani 1.0 4 d .
C(6) C 0.4327(6) 0.1984(2) 0.8535(8) 0.0200(15) Uani 1.0 4 d .
C(7) C 0.5192(6) 0.2165(2) 1.0073(8) 0.0185(14) Uani 1.0 4 d .
C(8) C 0.5340(6) 0.26401(19) 1.0230(7) 0.0165(14) Uani 1.0 4 d .
C(9) C 0.6212(6) 0.29033(19) 1.1702(7) 0.0155(13) Uani 1.0 4 d .
C(10) C 0.7154(6) 0.27874(19) 1.3320(7) 0.0170(14) Uani 1.0 4 d .
C(11) C 0.7722(6) 0.31947(19) 1.4105(7) 0.0171(14) Uani 1.0 4 d .
C(12) C 0.0987(6) 0.3760(2) 0.2362(7) 0.0164(14) Uani 1.0 4 d .
C(13) C 0.0318(7) 0.4164(3) 0.2524(8) 0.0302(18) Uani 1.0 4 d .
C(14) C 0.1649(7) 0.3926(3) 0.1552(8) 0.0261(17) Uani 1.0 4 d .
C(15) C -0.0008(7) 0.3397(3) 0.1232(8) 0.0281(17) Uani 1.0 4 d .
C(16) C 0.8863(6) 0.3298(2) 1.5823(7) 0.0203(15) Uani 1.0 4 d .
C(17) C 0.8573(8) 0.3686(3) 1.6601(8) 0.0341(19) Uani 1.0 4 d .
C(18) C 0.9946(7) 0.3433(4) 1.5707(9) 0.041(3) Uani 1.0 4 d .
C(19) C 0.9199(7) 0.2865(3) 1.6883(8) 0.0331(18) Uani 1.0 4 d .
C(20) C 0.3748(6) 0.5006(2) 0.5802(8) 0.0215(15) Uani 1.0 4 d .
C(21) C 0.4724(7) 0.5755(3) 0.6356(9) 0.0313(18) Uani 1.0 4 d .
C(22) C 0.3529(8) 0.5414(3) 0.3529(9) 0.032(2) Uani 1.0 4 d .
C(23) C 0.7820(6) 0.4565(2) 1.2241(8) 0.0202(15) Uani 1.0 4 d .
C(24) C 0.7892(8) 0.5146(3) 1.0579(9) 0.037(3) Uani 1.0 4 d .
C(25) C 0.8585(7) 0.5319(2) 1.3420(9) 0.0281(18) Uani 1.0 4 d .
H(1) H 0.2859 0.4121 0.5390 0.0151 Uiso 1.0 4 calc R
H(2) H 0.7288 0.3849 1.3180 0.0192 Uiso 1.0 4 calc R
H(3) H 0.1667 0.2840 0.3813 0.0185 Uiso 1.0 4 calc R
H(4) H 0.3005 0.2144 0.6117 0.0204 Uiso 1.0 4 calc R
H(5) H 0.4223 0.1663 0.8399 0.0235 Uiso 1.0 4 calc R
H(6) H 0.5672 0.1972 1.1003 0.0203 Uiso 1.0 4 calc R
H(7) H 0.7363 0.2491 1.3791 0.0203 Uiso 1.0 4 calc R
H(8) H -0.0417 0.4060 0.2429 0.0366 Uiso 1.0 4 calc R
H(9) H 0.0087 0.4379 0.1680 0.0366 Uiso 1.0 4 calc R
H(10) H 0.0869 0.4304 0.3566 0.0366 Uiso 1.0 4 calc R
H(11) H 0.1914 0.4233 0.1867 0.0312 Uiso 1.0 4 calc R
H(12) H 0.1078 0.3908 0.0391 0.0312 Uiso 1.0 4 calc R
H(13) H 0.2361 0.3739 0.1905 0.0312 Uiso 1.0 4 calc R
H(14) H 0.0263 0.3238 0.0650 0.0283 Uiso 1.0 4 calc R
H(15) H -0.0792 0.3541 0.0471 0.0282 Uiso 1.0 4 calc R
H(16) H -0.0106 0.3187 0.1881 0.0282 Uiso 1.0 4 calc R
H(17) H 0.8779 0.3970 1.6350 0.0346 Uiso 1.0 4 calc R
H(18) H 0.9058 0.3646 1.7759 0.0346 Uiso 1.0 4 calc R
H(19) H 0.7702 0.3682 1.6174 0.0346 Uiso 1.0 4 calc R
H(20) H 1.0409 0.3169 1.5806 0.0445 Uiso 1.0 4 calc R
H(21) H 1.0485 0.3641 1.6566 0.0446 Uiso 1.0 4 calc R
H(22) H 0.9620 0.3574 1.4675 0.0446 Uiso 1.0 4 calc R
H(23) H 0.8759 0.2866 1.7390 0.0315 Uiso 1.0 4 calc R
H(24) H 1.0080 0.2860 1.7706 0.0315 Uiso 1.0 4 calc R
H(25) H 0.8966 0.2603 1.6205 0.0316 Uiso 1.0 4 calc R
H(26) H 0.4043 0.4995 0.6926 0.0238 Uiso 1.0 4 calc R
H(27) H 0.4176 0.5966 0.6377 0.0368 Uiso 1.0 4 calc R
H(28) H 0.5163 0.5904 0.5973 0.0367 Uiso 1.0 4 calc R
H(29) H 0.5313 0.5641 0.7432 0.0368 Uiso 1.0 4 calc R
H(30) H 0.4143 0.5295 0.3385 0.0436 Uiso 1.0 4 calc R
H(31) H 0.3378 0.5725 0.3208 0.0436 Uiso 1.0 4 calc R
H(32) H 0.2768 0.5246 0.2870 0.0436 Uiso 1.0 4 calc R
H(33) H 0.7500 0.4371 1.1315 0.0236 Uiso 1.0 4 calc R
H(34) H 0.8616 0.5088 1.0581 0.0494 Uiso 1.0 4 calc R
H(35) H 0.7729 0.5464 1.0474 0.0494 Uiso 1.0 4 calc R
H(36) H 0.7187 0.4991 0.9681 0.0495 Uiso 1.0 4 calc R
H(37) H 0.7897 0.5481 1.3290 0.0351 Uiso 1.0 4 calc R
H(38) H 0.9126 0.5526 1.3368 0.0352 Uiso 1.0 4 calc R
H(39) H 0.9041 0.5168 1.4454 0.0351 Uiso 1.0 4 calc R

loop_
_atom_site_aniso_label
_atom_site_aniso_U_11
_atom_site_aniso_U_22
_atom_site_aniso_U_33
_atom_site_aniso_U_12
_atom_site_aniso_U_13
_atom_site_aniso_U_23
Ir(1) 0.01346(13) 0.00977(12) 0.00989(12) -0.00048(8) 0.00508(9) 0.00028(7)
Cl(1) 0.0225(8) 0.0110(7) 0.0179(7) -0.0002(5) 0.0070(6) 0.0004(5)
Cl(2) 0.0175(7) 0.0166(7) 0.0178(7) 0.0019(5) 0.0101(6) 0.0021(5)
Cl(3) 0.0195(7) 0.0202(7) 0.0190(7) -0.0037(6) 0.0123(6) -0.0018(5)
O(1) 0.032(3) 0.015(3) 0.024(3) -0.0038(18) 0.012(2) 0.0029(17)
O(2) 0.022(3) 0.019(2) 0.018(2) -0.0018(17) 0.0106(18) 0.0016(16)
N(1) 0.015(3) 0.013(3) 0.010(2) 0.0013(18) 0.0044(19) 0.0024(17)
N(2) 0.014(3) 0.013(3) 0.009(2) 0.0018(18) 0.0038(19) 0.0019(17)
N(3) 0.018(3) 0.018(3) 0.012(3) -0.0003(19) 0.007(2) -0.0004(18)
N(4) 0.014(3) 0.013(3) 0.010(2) 0.0021(18) 0.0048(19) 0.0015(17)
N(5) 0.012(3) 0.014(3) 0.018(3) -0.0056(18) 0.010(2) -0.0060(18)
N(6) 0.025(3) 0.016(3) 0.025(3) -0.002(2) 0.016(3) -0.002(2)
N(7) 0.027(3) 0.020(3) 0.025(3) 0.001(3) 0.016(3) 0.003(2)
C(1) 0.012(3) 0.020(3) 0.011(3) -0.001(3) 0.005(3) -0.001(2)
C(2) 0.017(3) 0.015(3) 0.014(3) -0.000(3) 0.009(3) -0.002(2)
C(3) 0.011(3) 0.015(3) 0.016(3) -0.000(2) 0.006(3) -0.000(2)
C(4) 0.015(3) 0.018(3) 0.014(3) -0.001(3) 0.010(3) -0.001(2)
C(5) 0.017(3) 0.016(3) 0.017(3) 0.000(3) 0.009(3) -0.001(3)
C(6) 0.019(3) 0.015(3) 0.025(3) -0.003(3) 0.012(3) -0.005(3)
C(7) 0.015(3) 0.015(3) 0.021(3) 0.002(3) 0.007(3) 0.004(3)
C(8) 0.020(3) 0.014(3) 0.015(3) -0.001(3) 0.011(3) -0.000(2)
C(9) 0.015(3) 0.016(3) 0.012(3) -0.001(3) 0.005(3) 0.001(2)
C(10) 0.022(3) 0.015(3) 0.013(3) 0.001(3) 0.010(3) 0.000(2)
C(11) 0.020(3) 0.018(3) 0.017(3) 0.004(3) 0.013(3) 0.002(3)
C(12) 0.010(3) 0.021(3) 0.015(3) -0.002(3) 0.005(3) -0.000(3)
C(13) 0.031(4) 0.039(4) 0.021(3) 0.011(4) 0.015(3) 0.006(3)
C(14) 0.024(4) 0.029(4) 0.024(3) -0.001(3) 0.013(3) 0.005(3)
C(15) 0.026(4) 0.031(4) 0.013(3) -0.007(3) 0.003(3) 0.003(3)
C(16) 0.022(4) 0.020(3) 0.017(3) -0.003(3) 0.009(3) 0.000(3)
C(17) 0.041(5) 0.030(4) 0.015(3) 0.006(4) 0.006(3) -0.002(3)
C(18) 0.021(4) 0.064(6) 0.026(4) -0.007(4) 0.006(3) -0.001(4)
C(19) 0.029(4) 0.030(4) 0.020(3) 0.007(3) 0.002(3) 0.006(3)
C(20) 0.024(4) 0.016(3) 0.019(3) 0.005(3) 0.009(3) 0.006(3)
C(21) 0.025(4) 0.019(4) 0.047(4) -0.004(3) 0.019(4) -0.010(3)
C(22) 0.051(5) 0.023(4) 0.034(4) 0.007(4) 0.031(4) 0.007(3)
C(23) 0.015(3) 0.022(3) 0.022(3) -0.002(3) 0.010(3) -0.003(3)
C(24) 0.054(6) 0.033(4) 0.036(4) 0.008(4) 0.033(4) 0.011(4)
C(25) 0.037(4) 0.016(3) 0.035(4) 0.002(3) 0.022(4) 0.000(3)

loop_
_atom_type_symbol
_atom_type_description
_atom_type_scat_dispersion_real
_atom_type_scat_dispersion_imag
_atom_type_scat_source
C C 0.0033 0.0016
;
International Tables for Crystallography
(1992, Vol. C, Tables 4.2.6.8 and 6.1.1.4)
;
H H 0.0000 0.0000
;
International Tables for Crystallography
(1992, Vol. C, Table 6.1.1.4)
;
Cl Cl 0.1484 0.1585
;
International Tables for Crystallography
(1992, Vol. C, Tables 4.2.6.8 and 6.1.1.4)
;
Ir Ir -1.4442 7.9887
;
International Tables for Crystallography
(1992, Vol. C, Tables 4.2.6.8 and 6.1.1.4)
;
N N 0.0061 0.0033
;
International Tables for Crystallography
(1992, Vol. C, Tables 4.2.6.8 and 6.1.1.4)
;
O O 0.0106 0.0060
;
International Tables for Crystallography
(1992, Vol. C, Tables 4.2.6.8 and 6.1.1.4)
;

loop_
_geom_angle_atom_site_label_1
_geom_angle_atom_site_label_2
_geom_angle_atom_site_label_3
_geom_angle
_geom_angle_publ_flag
Cl(1) Ir(1) Cl(2) 88.04(6) yes
Cl(1) Ir(1) Cl(3) 91.85(7) yes
Cl(1) Ir(1) N(2) 98.37(13) yes
Cl(1) Ir(1) N(4) 104.02(14) yes
Cl(1) Ir(1) N(5) 175.89(15) yes
Cl(2) Ir(1) Cl(3) 179.15(5) yes
Cl(2) Ir(1) N(2) 89.5(2) yes
Cl(2) Ir(1) N(4) 91.27(19) yes
Cl(2) Ir(1) N(5) 88.7(2) yes
Cl(3) Ir(1) N(2) 91.4(2) yes
Cl(3) Ir(1) N(4) 87.94(19) yes
Cl(3) Ir(1) N(5) 91.4(2) yes
N(2) Ir(1) N(4) 157.61(18) yes
N(2) Ir(1) N(5) 79.05(17) yes
N(4) Ir(1) N(5) 78.59(18) yes
N(2) N(1) C(1) 110.5(5) yes
Ir(1) N(2) N(1) 138.8(4) yes
Ir(1) N(2) C(3) 114.2(4) yes
N(1) N(2) C(3) 106.9(4) yes
N(4) N(3) C(11) 110.6(5) yes
Ir(1) N(4) N(3) 139.0(4) yes
Ir(1) N(4) C(9) 114.1(3) yes
N(3) N(4) C(9) 106.8(4) yes
Ir(1) N(5) C(4) 118.6(4) yes
Ir(1) N(5) C(8) 118.9(4) yes
C(4) N(5) C(8) 122.3(5) yes
C(20) N(6) C(21) 121.5(7) yes
C(20) N(6) C(22) 120.5(6) yes
C(21) N(6) C(22) 118.0(7) yes
C(23) N(7) C(24) 120.4(6) yes
C(23) N(7) C(25) 123.2(7) yes
C(24) N(7) C(25) 116.3(6) yes
N(1) C(1) C(2) 107.0(5) yes
N(1) C(1) C(12) 123.1(5) yes
C(2) C(1) C(12) 129.9(5) yes
C(1) C(2) C(3) 105.7(5) yes
N(2) C(3) C(2) 109.9(5) yes
N(2) C(3) C(4) 116.2(5) yes
C(2) C(3) C(4) 133.9(5) yes
N(5) C(4) C(3) 111.9(5) yes
N(5) C(4) C(5) 119.7(5) yes
C(3) C(4) C(5) 128.3(5) yes
C(4) C(5) C(6) 119.1(5) yes
C(5) C(6) C(7) 120.5(6) yes
C(6) C(7) C(8) 118.5(5) yes
N(5) C(8) C(7) 119.7(5) yes
N(5) C(8) C(9) 112.2(5) yes
C(7) C(8) C(9) 128.1(5) yes
N(4) C(9) C(8) 116.1(5) yes
N(4) C(9) C(10) 110.0(5) yes
C(8) C(9) C(10) 133.8(6) yes
C(9) C(10) C(11) 105.7(5) yes
N(3) C(11) C(10) 106.9(5) yes
N(3) C(11) C(16) 121.1(5) yes
C(10) C(11) C(16) 131.8(5) yes
C(1) C(12) C(13) 111.1(6) yes
C(1) C(12) C(14) 110.4(6) yes
C(1) C(12) C(15) 108.9(5) yes
C(13) C(12) C(14) 109.0(6) yes
C(13) C(12) C(15) 108.9(6) yes
C(14) C(12) C(15) 108.5(6) yes
C(11) C(16) C(17) 110.6(6) yes
C(11) C(16) C(18) 108.3(7) yes
C(11) C(16) C(19) 108.3(5) yes
C(17) C(16) C(18) 110.2(7) yes
C(17) C(16) C(19) 108.8(7) yes
C(18) C(16) C(19) 110.7(7) yes
O(1) C(20) N(6) 123.4(7) yes
O(2) C(23) N(7) 125.1(6) yes
N(2) N(1) H(1) 124.677 no
C(1) N(1) H(1) 124.831 no
N(4) N(3) H(2) 124.678 no
C(11) N(3) H(2) 124.767 no
C(1) C(2) H(3) 127.127 no
C(3) C(2) H(3) 127.200 no
C(4) C(5) H(4) 120.462 no
C(6) C(5) H(4) 120.458 no
C(5) C(6) H(5) 119.615 no
C(7) C(6) H(5) 119.867 no
C(6) C(7) H(6) 120.592 no
C(8) C(7) H(6) 120.872 no
C(9) C(10) H(7) 127.246 no
C(11) C(10) H(7) 127.083 no
C(12) C(13) H(8) 109.556 no
C(12) C(13) H(9) 109.521 no
C(12) C(13) H(10) 109.327 no
H(8) C(13) H(9) 109.479 no
H(8) C(13) H(10) 109.467 no
H(9) C(13) H(10) 109.477 no
C(12) C(14) H(11) 109.261 no
C(12) C(14) H(12) 109.551 no
C(12) C(14) H(13) 109.617 no
H(11) C(14) H(12) 109.474 no
H(11) C(14) H(13) 109.461 no
H(12) C(14) H(13) 109.463 no
C(12) C(15) H(14) 109.468 no
C(12) C(15) H(15) 109.499 no
C(12) C(15) H(16) 109.458 no
H(14) C(15) H(15) 109.469 no
H(14) C(15) H(16) 109.465 no
H(15) C(15) H(16) 109.468 no
C(16) C(17) H(17) 109.388 no
C(16) C(17) H(18) 109.555 no
C(16) C(17) H(19) 109.479 no
H(17) C(17) H(18) 109.464 no
H(17) C(17) H(19) 109.466 no
H(18) C(17) H(19) 109.476 no
C(16) C(18) H(20) 109.421 no
C(16) C(18) H(21) 109.511 no
C(16) C(18) H(22) 109.482 no
H(20) C(18) H(21) 109.477 no
H(20) C(18) H(22) 109.471 no
H(21) C(18) H(22) 109.466 no
C(16) C(19) H(23) 109.716 no
C(16) C(19) H(24) 109.319 no
C(16) C(19) H(25) 109.369 no
H(23) C(19) H(24) 109.472 no
H(23) C(19) H(25) 109.474 no
H(24) C(19) H(25) 109.476 no
O(1) C(20) H(26) 118.177 no
N(6) C(20) H(26) 118.419 no
N(6) C(21) H(27) 109.524 no
N(6) C(21) H(28) 109.571 no
N(6) C(21) H(29) 109.318 no
H(27) C(21) H(28) 109.481 no
H(27) C(21) H(29) 109.474 no
H(28) C(21) H(29) 109.459 no
N(6) C(22) H(30) 109.475 no
N(6) C(22) H(31) 109.511 no
N(6) C(22) H(32) 109.421 no
H(30) C(22) H(31) 109.490 no
H(30) C(22) H(32) 109.464 no
H(31) C(22) H(32) 109.467 no
O(2) C(23) H(33) 117.484 no
N(7) C(23) H(33) 117.442 no
N(7) C(24) H(34) 109.574 no
N(7) C(24) H(35) 109.387 no
N(7) C(24) H(36) 109.444 no
H(34) C(24) H(35) 109.480 no
H(34) C(24) H(36) 109.466 no
H(35) C(24) H(36) 109.476 no
N(7) C(25) H(37) 109.427 no
N(7) C(25) H(38) 109.443 no
N(7) C(25) H(39) 109.528 no
H(37) C(25) H(38) 109.485 no
H(37) C(25) H(39) 109.476 no
H(38) C(25) H(39) 109.468 no

loop_
_geom_bond_atom_site_label_1
_geom_bond_atom_site_label_2
_geom_bond_distance
_geom_bond_publ_flag
Ir(1) Cl(1) 2.3659(16) yes
Ir(1) Cl(2) 2.357(2) yes
Ir(1) Cl(3) 2.364(3) yes
Ir(1) N(2) 2.050(4) yes
Ir(1) N(4) 2.058(4) yes
Ir(1) N(5) 1.980(5) yes
O(1) C(20) 1.244(7) yes
O(2) C(23) 1.247(10) yes
N(1) N(2) 1.348(6) yes
N(1) C(1) 1.368(7) yes
N(2) C(3) 1.346(7) yes
N(3) N(4) 1.344(6) yes
N(3) C(11) 1.368(7) yes
N(4) C(9) 1.347(8) yes
N(5) C(4) 1.356(7) yes
N(5) C(8) 1.349(7) yes
N(6) C(20) 1.326(10) yes
N(6) C(21) 1.464(8) yes
N(6) C(22) 1.463(11) yes
N(7) C(23) 1.316(9) yes
N(7) C(24) 1.461(12) yes
N(7) C(25) 1.449(9) yes
C(1) C(2) 1.385(8) yes
C(1) C(12) 1.503(7) yes
C(2) C(3) 1.398(7) yes
C(3) C(4) 1.465(8) yes
C(4) C(5) 1.379(8) yes
C(5) C(6) 1.399(8) yes
C(6) C(7) 1.382(8) yes
C(7) C(8) 1.403(8) yes
C(8) C(9) 1.455(7) yes
C(9) C(10) 1.393(7) yes
C(10) C(11) 1.385(8) yes
C(11) C(16) 1.516(7) yes
C(12) C(13) 1.528(11) yes
C(12) C(14) 1.549(13) yes
C(12) C(15) 1.550(8) yes
C(16) C(17) 1.536(12) yes
C(16) C(18) 1.522(14) yes
C(16) C(19) 1.544(10) yes
N(1) H(1) 0.950 no
N(3) H(2) 0.950 no
C(2) H(3) 0.950 no
C(5) H(4) 0.950 no
C(6) H(5) 0.950 no
C(7) H(6) 0.950 no
C(10) H(7) 0.950 no
C(13) H(8) 0.950 no
C(13) H(9) 0.950 no
C(13) H(10) 0.950 no
C(14) H(11) 0.950 no
C(14) H(12) 0.950 no
C(14) H(13) 0.950 no
C(15) H(14) 0.950 no
C(15) H(15) 0.950 no
C(15) H(16) 0.950 no
C(17) H(17) 0.950 no
C(17) H(18) 0.950 no
C(17) H(19) 0.950 no
C(18) H(20) 0.950 no
C(18) H(21) 0.950 no
C(18) H(22) 0.950 no
C(19) H(23) 0.950 no
C(19) H(24) 0.950 no
C(19) H(25) 0.950 no
C(20) H(26) 0.950 no
C(21) H(27) 0.950 no
C(21) H(28) 0.950 no
C(21) H(29) 0.950 no
C(22) H(30) 0.950 no
C(22) H(31) 0.950 no
C(22) H(32) 0.950 no
C(23) H(33) 0.950 no
C(24) H(34) 0.950 no
C(24) H(35) 0.950 no
C(24) H(36) 0.950 no
C(25) H(37) 0.950 no
C(25) H(38) 0.950 no
C(25) H(39) 0.950 no

loop_
_geom_contact_atom_site_label_1
_geom_contact_atom_site_label_2
_geom_contact_distance
_geom_contact_publ_flag
_geom_contact_site_symmetry_2
O(1) C(21) 3.596(8) no .
O(1) C(22) 2.762(11) no .
O(2) C(24) 3.589(11) no .
O(2) C(25) 2.832(8) no .
N(1) C(4) 3.530(8) no .
N(1) C(13) 2.997(7) no .
N(1) C(14) 3.203(9) no .
N(3) C(8) 3.516(7) no .
N(3) C(17) 2.994(9) no .
N(3) C(18) 3.097(8) no .
N(5) C(6) 2.732(8) no .
C(2) C(5) 3.291(8) no .
C(2) C(14) 3.566(10) no .
C(2) C(15) 2.932(7) no .
C(4) C(7) 2.771(8) no .
C(5) C(8) 2.763(7) no .
C(7) C(10) 3.286(8) no .
C(10) C(18) 3.530(10) no .
C(10) C(19) 2.974(8) no .
Cl(1) C(20) 3.450(7) no .
Cl(1) C(23) 3.174(6) no .
Cl(2) C(5) 3.432(7) no 4_555
O(1) N(1) 2.691(7) no .
O(1) C(1) 3.544(7) no .
O(1) C(13) 3.373(9) no .
O(1) C(14) 3.506(8) no .
O(1) C(25) 3.469(13) no 3_667
O(2) N(3) 2.696(7) no .
O(2) N(6) 3.419(10) no 3_667
O(2) C(17) 3.428(10) no .
O(2) C(20) 3.161(11) no 3_667
O(2) C(21) 3.556(12) no 3_667
N(1) O(1) 2.691(7) no .
N(3) O(2) 2.696(7) no .
N(3) C(21) 3.488(12) no 3_667
N(3) C(23) 3.362(9) no .
N(6) O(2) 3.419(10) no 3_667
N(6) C(22) 3.566(11) no 3_666
N(7) C(13) 3.575(11) no 1_656
C(1) O(1) 3.544(7) no .
C(2) C(6) 3.484(13) no 4_554
C(3) C(7) 3.488(12) no 4_554
C(5) Cl(2) 3.432(7) no 4_554
C(6) C(2) 3.484(13) no 4_555
C(7) C(3) 3.488(12) no 4_555
C(13) O(1) 3.373(9) no .
C(13) N(7) 3.575(11) no 1_454
C(13) C(23) 3.295(13) no 1_454
C(14) O(1) 3.506(8) no .
C(17) O(2) 3.428(10) no .
C(20) Cl(1) 3.450(7) no .
C(20) O(2) 3.161(11) no 3_667
C(20) C(22) 3.420(13) no 3_666
C(21) O(2) 3.556(12) no 3_667
C(21) N(3) 3.488(12) no 3_667
C(22) N(6) 3.566(11) no 3_666
C(22) C(20) 3.420(13) no 3_666
C(23) Cl(1) 3.174(6) no .
C(23) N(3) 3.362(9) no .
C(23) C(13) 3.295(13) no 1_656
C(25) O(1) 3.469(13) no 3_667
Ir(1) H(1) 3.4792 no .
Ir(1) H(2) 3.4843 no .
Cl(1) H(1) 3.3446 no .
Cl(1) H(2) 3.5835 no .
O(1) H(30) 3.0814 no .
O(1) H(32) 2.4599 no .
O(2) H(37) 3.1699 no .
O(2) H(39) 2.5457 no .
N(1) H(3) 3.1352 no .
N(1) H(8) 3.5236 no .
N(1) H(10) 2.5411 no .
N(1) H(11) 3.2362 no .
N(1) H(13) 3.1586 no .
N(2) H(3) 3.1616 no .
N(3) H(7) 3.1346 no .
N(3) H(17) 3.0457 no .
N(3) H(19) 2.8399 no .
N(3) H(22) 2.6837 no .
N(4) H(7) 3.1602 no .
N(5) H(4) 3.2253 no .
N(5) H(6) 3.2399 no .
C(1) H(8) 2.9089 no .
C(1) H(9) 3.2626 no .
C(1) H(10) 2.5063 no .
C(1) H(11) 2.9139 no .
C(1) H(12) 3.2686 no .
C(1) H(13) 2.5134 no .
C(1) H(14) 2.8918 no .
C(1) H(15) 3.2510 no .
C(1) H(16) 2.4805 no .
C(2) H(1) 3.1290 no .
C(2) H(4) 3.1004 no .
C(2) H(13) 3.3317 no .
C(2) H(14) 3.1538 no .
C(2) H(16) 2.5535 no .
C(3) H(1) 3.0781 no .
C(3) H(4) 2.7884 no .
C(4) H(3) 3.0027 no .
C(4) H(5) 3.2513 no .
C(5) H(3) 3.2607 no .
C(5) H(6) 3.2756 no .
C(7) H(4) 3.2724 no .
C(7) H(7) 3.2490 no .
C(8) H(5) 3.2570 no .
C(8) H(7) 2.9908 no .
C(9) H(2) 3.0758 no .
C(9) H(6) 2.8075 no .
C(10) H(2) 3.1283 no .
C(10) H(6) 3.1054 no .
C(10) H(22) 3.5228 no .
C(10) H(23) 3.3271 no .
C(10) H(25) 2.5104 no .
C(11) H(17) 2.9188 no .
C(11) H(18) 3.2736 no .
C(11) H(19) 2.5117 no .
C(11) H(20) 2.8690 no .
C(11) H(21) 3.2358 no .
C(11) H(22) 2.4498 no .
C(11) H(23) 2.8885 no .
C(11) H(24) 3.2511 no .
C(11) H(25) 2.4710 no .
C(12) H(1) 2.7728 no .
C(12) H(3) 2.9483 no .
C(13) H(1) 2.8665 no .
C(13) H(11) 2.5027 no .
C(13) H(12) 2.8945 no .
C(13) H(13) 3.2813 no .
C(13) H(14) 3.2683 no .
C(13) H(15) 2.4896 no .
C(13) H(16) 2.9202 no .
C(14) H(1) 3.2328 no .
C(14) H(8) 3.2713 no .
C(14) H(9) 2.4812 no .
C(14) H(10) 2.9212 no .
C(14) H(14) 2.5002 no .
C(14) H(15) 2.9186 no .
C(14) H(16) 3.2872 no .
C(15) H(3) 2.7524 no .
C(15) H(8) 2.4885 no .
C(15) H(9) 2.9089 no .
C(15) H(10) 3.2755 no .
C(15) H(11) 3.2872 no .
C(15) H(12) 2.5030 no .
C(15) H(13) 2.9172 no .
C(16) H(2) 2.7440 no .
C(16) H(7) 2.9940 no .
C(17) H(2) 2.8383 no .
C(17) H(20) 3.2711 no .
C(17) H(21) 2.4964 no .
C(17) H(22) 2.9229 no .
C(17) H(23) 2.4977 no .
C(17) H(24) 2.9038 no .
C(17) H(25) 3.2756 no .
C(18) H(2) 3.1204 no .
C(18) H(17) 2.5025 no .
C(18) H(18) 2.9195 no .
C(18) H(19) 3.2713 no .
C(18) H(23) 3.2922 no .
C(18) H(24) 2.5290 no .
C(18) H(25) 2.9146 no .
C(19) H(7) 2.8146 no .
C(19) H(17) 3.2781 no .
C(19) H(18) 2.4940 no .
C(19) H(19) 2.9018 no .
C(19) H(20) 2.5089 no .
C(19) H(21) 2.9390 no .
C(19) H(22) 3.2834 no .
C(20) H(27) 2.8632 no .
C(20) H(28) 3.1561 no .
C(20) H(29) 2.5374 no .
C(20) H(30) 2.8504 no .
C(20) H(31) 3.1454 no .
C(20) H(32) 2.5189 no .
C(21) H(26) 2.5771 no .
C(21) H(30) 2.9209 no .
C(21) H(31) 2.5631 no .
C(21) H(32) 3.2521 no .
C(22) H(26) 3.2781 no .
C(22) H(27) 2.9318 no .
C(22) H(28) 2.5588 no .
C(22) H(29) 3.2465 no .
C(23) H(34) 2.8393 no .
C(23) H(35) 3.1337 no .
C(23) H(36) 2.5106 no .
C(23) H(37) 2.8631 no .
C(23) H(38) 3.1459 no .
C(23) H(39) 2.5470 no .
C(24) H(33) 2.5283 no .
C(24) H(37) 2.8580 no .
C(24) H(38) 2.5276 no .
C(24) H(39) 3.2325 no .
C(25) H(33) 3.2727 no .
C(25) H(34) 2.9167 no .
C(25) H(35) 2.4988 no .
C(25) H(36) 3.2046 no .
H(1) H(8) 3.5188 no .
H(1) H(9) 3.4471 no .
H(1) H(10) 2.2045 no .
H(1) H(11) 2.9877 no .
H(1) H(13) 3.3274 no .
H(2) H(17) 2.6069 no .
H(2) H(19) 2.7429 no .
H(2) H(21) 3.5877 no .
H(2) H(22) 2.6134 no .
H(3) H(4) 2.8031 no .
H(3) H(14) 2.8273 no .
H(3) H(16) 2.2230 no .
H(4) H(5) 2.3504 no .
H(5) H(6) 2.3388 no .
H(6) H(7) 2.7990 no .
H(7) H(23) 3.1369 no .
H(7) H(25) 2.1127 no .
H(8) H(11) 3.4022 no .
H(8) H(12) 3.5333 no .
H(8) H(14) 3.3862 no .
H(8) H(15) 2.2890 no .
H(8) H(16) 2.6961 no .
H(9) H(11) 2.3024 no .
H(9) H(12) 2.6562 no .
H(9) H(13) 3.3874 no .
H(9) H(14) 3.5446 no .
H(9) H(15) 2.6855 no .
H(9) H(16) 3.5212 no .
H(10) H(11) 2.7036 no .
H(10) H(12) 3.5074 no .
H(10) H(13) 3.5794 no .
H(10) H(15) 3.3909 no .
H(10) H(16) 3.5658 no .
H(11) H(14) 3.4031 no .
H(11) H(15) 3.5691 no .
H(12) H(14) 2.3138 no .
H(12) H(15) 2.6899 no .
H(12) H(16) 3.4058 no .
H(13) H(14) 2.6858 no .
H(13) H(15) 3.5157 no .
H(13) H(16) 3.5670 no .
H(17) H(20) 3.3992 no .
H(17) H(21) 2.3035 no .
H(17) H(22) 2.7113 no .
H(17) H(23) 3.4027 no .
H(17) H(24) 3.5576 no .
H(18) H(20) 3.5543 no .
H(18) H(21) 2.7023 no .
H(18) H(22) 3.5306 no .
H(18) H(23) 2.3156 no .
H(18) H(24) 2.6750 no .
H(18) H(25) 3.3980 no .
H(19) H(21) 3.3938 no .
H(19) H(22) 3.5594 no .
H(19) H(23) 2.6763 no .
H(19) H(24) 3.4984 no .
H(19) H(25) 3.5530 no .
H(20) H(23) 3.4116 no .
H(20) H(24) 2.3379 no .
H(20) H(25) 2.6900 no .
H(21) H(23) 3.5912 no .
H(21) H(24) 2.7338 no .
H(21) H(25) 3.5277 no .
H(22) H(24) 3.4255 no .
H(22) H(25) 3.5495 no .
H(26) H(27) 2.9237 no .
H(26) H(28) 3.4161 no .
H(26) H(29) 2.3666 no .
H(26) H(32) 3.4437 no .
H(27) H(30) 3.5400 no .
H(27) H(31) 2.7804 no .
H(27) H(32) 3.5528 no .
H(28) H(30) 2.7648 no .
H(28) H(31) 2.4258 no .
H(28) H(32) 3.4472 no .
H(29) H(30) 3.5330 no .
H(29) H(31) 3.4480 no .
H(33) H(34) 2.8714 no .
H(33) H(35) 3.3716 no .
H(33) H(36) 2.3143 no .
H(33) H(39) 3.4706 no .
H(34) H(37) 3.5008 no .
H(34) H(38) 2.7631 no .
H(34) H(39) 3.5622 no .
H(35) H(37) 2.6743 no .
H(35) H(38) 2.3673 no .
H(35) H(39) 3.3992 no .
H(36) H(37) 3.4570 no .
H(36) H(38) 3.4103 no .
Cl(1) H(26) 2.6789 no .
Cl(1) H(29) 3.4034 no 3_667
Cl(1) H(33) 2.6975 no .
Cl(1) H(36) 3.2471 no .
Cl(1) H(37) 3.1009 no 3_667
Cl(2) H(4) 2.7615 no 4_555
Cl(2) H(5) 3.2930 no 4_555
Cl(2) H(12) 3.4642 no 1_556
Cl(2) H(13) 3.1250 no 1_556
Cl(2) H(21) 3.1239 no 1_454
Cl(2) H(29) 3.2823 no 3_667
Cl(2) H(35) 3.0291 no 3_667
Cl(3) H(6) 2.7342 no 4_554
Cl(3) H(7) 3.2658 no 4_554
Cl(3) H(15) 2.9090 no 1_656
Cl(3) H(31) 2.9078 no 3_666
Cl(3) H(33) 3.1993 no .
O(1) H(1) 1.7850 no .
O(1) H(9) 3.4983 no .
O(1) H(10) 2.6801 no .
O(1) H(11) 2.8004 no .
O(1) H(28) 3.2485 no 3_666
O(1) H(30) 2.8839 no 3_666
O(1) H(37) 2.8255 no 3_667
O(1) H(39) 3.2724 no 3_667
O(2) H(2) 1.7652 no .
O(2) H(8) 3.0358 no 1_656
O(2) H(17) 2.7116 no .
O(2) H(19) 3.5483 no .
O(2) H(22) 3.0201 no .
O(2) H(26) 2.9365 no 3_667
O(2) H(27) 3.0051 no 3_667
O(2) H(38) 3.2766 no 3_768
O(2) H(39) 3.4619 no 3_768
N(1) H(37) 2.8908 no 3_667
N(2) H(6) 3.5434 no 4_554
N(2) H(37) 3.4498 no 3_667
N(3) H(27) 2.5532 no 3_667
N(3) H(33) 3.1548 no .
N(4) H(27) 3.1021 no 3_667
N(4) H(33) 3.4864 no .
N(6) H(17) 3.5368 no 3_667
N(6) H(19) 3.3003 no 3_667
N(6) H(30) 2.7946 no 3_666
N(7) H(8) 3.2257 no 1_656
N(7) H(9) 3.3364 no 1_656
N(7) H(10) 3.5933 no 1_656
N(7) H(26) 3.4201 no 3_667
N(7) H(39) 3.3176 no 3_768
C(1) H(5) 3.4078 no 4_554
C(1) H(20) 3.5036 no 1_454
C(1) H(22) 3.4064 no 1_454
C(2) H(5) 3.5187 no 4_554
C(2) H(20) 3.1610 no 1_454
C(2) H(24) 3.5516 no 4_453
C(3) H(6) 3.3922 no 4_554
C(3) H(20) 3.3295 no 1_454
C(4) H(6) 3.5344 no 4_554
C(5) H(13) 3.3046 no 4_555
C(6) H(13) 2.9796 no 4_555
C(6) H(27) 3.5338 no 2_646
C(6) H(28) 3.2167 no 2_646
C(10) H(23) 3.3208 no 4_554
C(11) H(27) 3.3137 no 3_667
C(13) H(22) 3.2492 no 1_454
C(13) H(33) 3.1771 no 1_454
C(13) H(34) 3.3259 no 1_454
C(13) H(37) 3.5627 no 3_667
C(13) H(39) 3.2659 no 3_667
C(14) H(5) 3.2322 no 4_554
C(14) H(18) 3.4116 no 1_453
C(14) H(28) 3.4217 no 3_666
C(14) H(34) 3.4833 no 3_666
C(14) H(35) 3.1191 no 3_666
C(15) H(18) 3.0159 no 1_453
C(15) H(23) 3.5399 no 1_453
C(15) H(25) 3.2135 no 4_453
C(17) H(12) 3.3355 no 1_657
C(17) H(14) 3.5478 no 1_657
C(17) H(15) 3.4606 no 1_657
C(17) H(27) 3.2259 no 3_667
C(17) H(31) 3.1514 no 3_667
C(18) H(8) 3.5239 no 1_656
C(18) H(38) 3.2174 no 3_768
C(19) H(3) 3.3393 no 4_656
C(19) H(14) 3.3413 no 1_657
C(19) H(16) 3.2156 no 4_656
C(20) H(1) 2.7735 no .
C(20) H(30) 2.5212 no 3_666
C(20) H(37) 3.0924 no 3_667
C(20) H(39) 3.5051 no 3_667
C(21) H(2) 3.1151 no 3_667
C(21) H(5) 2.9377 no 2_656
C(21) H(13) 3.4574 no 3_666
C(21) H(19) 3.1424 no 3_667
C(21) H(30) 3.3569 no 3_666
C(22) H(17) 3.5500 no 3_667
C(22) H(19) 3.1937 no 3_667
C(22) H(30) 3.4962 no 3_666
C(22) H(36) 3.0054 no 3_666
C(23) H(2) 2.5446 no .
C(23) H(8) 2.6347 no 1_656
C(23) H(9) 3.3266 no 1_656
C(23) H(10) 3.4556 no 1_656
C(23) H(26) 3.2302 no 3_667
C(23) H(39) 3.5535 no 3_768
C(24) H(9) 3.2824 no 1_656
C(24) H(11) 3.1557 no 3_666
C(24) H(12) 3.4428 no 3_666
C(24) H(29) 3.3272 no .
C(24) H(30) 3.4968 no 3_666
C(24) H(32) 3.2271 no 3_666
C(25) H(1) 3.1784 no 3_667
C(25) H(10) 2.8722 no 3_667
C(25) H(21) 3.2792 no 3_768
C(25) H(26) 3.3436 no 3_667
C(25) H(39) 2.9176 no 3_768
H(1) O(1) 1.7850 no .
H(1) C(20) 2.7735 no .
H(1) C(25) 3.1784 no 3_667
H(1) H(26) 2.9271 no .
H(1) H(28) 3.5116 no 3_666
H(1) H(37) 2.3449 no 3_667
H(1) H(38) 3.5764 no 3_667
H(1) H(39) 3.2927 no 3_667
H(2) O(2) 1.7652 no .
H(2) C(21) 3.1151 no 3_667
H(2) C(23) 2.5446 no .
H(2) H(8) 3.5032 no 1_656
H(2) H(27) 2.2415 no 3_667
H(2) H(29) 3.4044 no 3_667
H(2) H(33) 2.5318 no .
H(3) C(19) 3.3393 no 4_453
H(3) H(20) 3.3406 no 1_454
H(3) H(24) 2.6565 no 4_453
H(3) H(25) 3.2024 no 4_453
H(4) Cl(2) 2.7615 no 4_554
H(4) H(13) 2.9607 no 4_555
H(4) H(14) 3.4885 no 4_555
H(4) H(24) 3.3349 no 4_453
H(5) Cl(2) 3.2930 no 4_554
H(5) C(1) 3.4078 no 4_555
H(5) C(2) 3.5187 no 4_555
H(5) C(14) 3.2322 no 4_555
H(5) C(21) 2.9377 no 2_646
H(5) H(11) 3.5969 no 4_555
H(5) H(13) 2.3032 no 4_555
H(5) H(27) 2.8278 no 2_646
H(5) H(28) 2.3266 no 2_646
H(5) H(29) 3.2555 no 2_646
H(6) Cl(3) 2.7342 no 4_555
H(6) N(2) 3.5434 no 4_555
H(6) C(3) 3.3922 no 4_555
H(6) C(4) 3.5344 no 4_555
H(6) H(19) 3.1763 no 4_554
H(6) H(23) 3.4320 no 4_554
H(6) H(28) 3.5225 no 2_646
H(7) Cl(3) 3.2658 no 4_555
H(7) H(16) 3.5490 no 4_656
H(7) H(23) 3.0259 no 4_554
H(8) O(2) 3.0358 no 1_454
H(8) N(7) 3.2257 no 1_454
H(8) C(18) 3.5239 no 1_454
H(8) C(23) 2.6347 no 1_454
H(8) H(2) 3.5032 no 1_454
H(8) H(22) 2.6210 no 1_454
H(8) H(33) 2.4309 no 1_454
H(8) H(34) 3.3769 no 1_454
H(8) H(39) 3.4003 no 3_667
H(9) O(1) 3.4983 no .
H(9) N(7) 3.3364 no 1_454
H(9) C(23) 3.3266 no 1_454
H(9) C(24) 3.2824 no 1_454
H(9) H(33) 3.1536 no 1_454
H(9) H(34) 2.6011 no 1_454
H(9) H(36) 3.5673 no 1_454
H(9) H(39) 3.5761 no 3_667
H(10) O(1) 2.6801 no .
H(10) N(7) 3.5933 no 1_454
H(10) C(23) 3.4556 no 1_454
H(10) C(25) 2.8722 no 3_667
H(10) H(22) 3.2298 no 1_454
H(10) H(33) 3.5904 no 1_454
H(10) H(34) 3.5619 no 1_454
H(10) H(37) 2.6418 no 3_667
H(10) H(38) 3.0776 no 3_667
H(10) H(39) 2.4509 no 3_667
H(11) O(1) 2.8004 no .
H(11) C(24) 3.1557 no 3_666
H(11) H(5) 3.5969 no 4_554
H(11) H(28) 3.1281 no 3_666
H(11) H(29) 3.2609 no 3_666
H(11) H(32) 3.1310 no .
H(11) H(34) 2.9038 no 3_666
H(11) H(35) 2.7590 no 3_666
H(11) H(36) 3.3062 no 3_666
H(12) Cl(2) 3.4642 no 1_554
H(12) C(17) 3.3355 no 1_453
H(12) C(24) 3.4428 no 3_666
H(12) H(17) 3.3624 no 1_453
H(12) H(18) 2.5360 no 1_453
H(12) H(21) 3.5018 no 1_453
H(12) H(34) 3.1919 no 3_666
H(12) H(35) 2.8302 no 3_666
H(13) Cl(2) 3.1250 no 1_554
H(13) C(5) 3.3046 no 4_554
H(13) C(6) 2.9796 no 4_554
H(13) C(21) 3.4574 no 3_666
H(13) H(4) 2.9607 no 4_554
H(13) H(5) 2.3032 no 4_554
H(13) H(28) 2.8421 no 3_666
H(13) H(29) 3.2447 no 3_666
H(13) H(35) 3.2737 no 3_666
H(14) C(17) 3.5478 no 1_453
H(14) C(19) 3.3413 no 1_453
H(14) H(4) 3.4885 no 4_554
H(14) H(18) 2.6400 no 1_453
H(14) H(23) 2.8699 no 1_453
H(14) H(24) 3.0035 no 1_453
H(14) H(25) 3.2045 no 4_453
H(15) Cl(3) 2.9090 no 1_454
H(15) C(17) 3.4606 no 1_453
H(15) H(18) 2.6011 no 1_453
H(15) H(19) 3.5545 no 1_453
H(15) H(23) 3.4013 no 1_453
H(15) H(25) 3.4884 no 4_453
H(16) C(19) 3.2156 no 4_453
H(16) H(7) 3.5490 no 4_453
H(16) H(20) 3.5538 no 1_454
H(16) H(22) 3.1966 no 1_454
H(16) H(23) 3.5777 no 4_453
H(16) H(24) 3.1516 no 4_453
H(16) H(25) 2.5189 no 4_453
H(17) O(2) 2.7116 no .
H(17) N(6) 3.5368 no 3_667
H(17) C(22) 3.5500 no 3_667
H(17) H(12) 3.3624 no 1_657
H(17) H(27) 3.1847 no 3_667
H(17) H(31) 3.1890 no 3_667
H(17) H(32) 3.4140 no 3_667
H(17) H(38) 2.9574 no 3_768
H(18) C(14) 3.4116 no 1_657
H(18) C(15) 3.0159 no 1_657
H(18) H(12) 2.5360 no 1_657
H(18) H(14) 2.6400 no 1_657
H(18) H(15) 2.6011 no 1_657
H(18) H(31) 3.2847 no 3_667
H(19) O(2) 3.5483 no .
H(19) N(6) 3.3003 no 3_667
H(19) C(21) 3.1424 no 3_667
H(19) C(22) 3.1937 no 3_667
H(19) H(6) 3.1763 no 4_555
H(19) H(15) 3.5545 no 1_657
H(19) H(27) 2.5193 no 3_667
H(19) H(28) 3.2748 no 3_667
H(19) H(31) 2.5168 no 3_667
H(19) H(32) 3.4378 no 3_667
H(20) C(1) 3.5036 no 1_656
H(20) C(2) 3.1610 no 1_656
H(20) C(3) 3.3295 no 1_656
H(20) H(3) 3.3406 no 1_656
H(20) H(16) 3.5538 no 1_656
H(21) Cl(2) 3.1239 no 1_656
H(21) C(25) 3.2792 no 3_768
H(21) H(12) 3.5018 no 1_657
H(21) H(37) 3.2717 no 3_768
H(21) H(38) 2.4904 no 3_768
H(22) O(2) 3.0201 no .
H(22) C(1) 3.4064 no 1_656
H(22) C(13) 3.2492 no 1_656
H(22) H(8) 2.6210 no 1_656
H(22) H(10) 3.2298 no 1_656
H(22) H(16) 3.1966 no 1_656
H(22) H(38) 3.1257 no 3_768
H(23) C(10) 3.3208 no 4_555
H(23) C(15) 3.5399 no 1_657
H(23) H(6) 3.4320 no 4_555
H(23) H(7) 3.0259 no 4_555
H(23) H(14) 2.8699 no 1_657
H(23) H(15) 3.4013 no 1_657
H(23) H(16) 3.5777 no 4_656
H(24) C(2) 3.5516 no 4_656
H(24) H(3) 2.6565 no 4_656
H(24) H(4) 3.3349 no 4_656
H(24) H(14) 3.0035 no 1_657
H(24) H(16) 3.1516 no 4_656
H(25) C(15) 3.2135 no 4_656
H(25) H(3) 3.2024 no 4_656
H(25) H(14) 3.2045 no 4_656
H(25) H(15) 3.4884 no 4_656
H(25) H(16) 2.5189 no 4_656
H(26) Cl(1) 2.6789 no .
H(26) O(2) 2.9365 no 3_667
H(26) N(7) 3.4201 no 3_667
H(26) C(23) 3.2302 no 3_667
H(26) C(25) 3.3436 no 3_667
H(26) H(1) 2.9271 no .
H(26) H(30) 2.6739 no 3_666
H(26) H(36) 3.3619 no .
H(26) H(37) 2.7697 no 3_667
H(26) H(39) 3.4305 no 3_667
H(27) O(2) 3.0051 no 3_667
H(27) N(3) 2.5532 no 3_667
H(27) N(4) 3.1021 no 3_667
H(27) C(6) 3.5338 no 2_656
H(27) C(11) 3.3137 no 3_667
H(27) C(17) 3.2259 no 3_667
H(27) H(2) 2.2415 no 3_667
H(27) H(5) 2.8278 no 2_656
H(27) H(17) 3.1847 no 3_667
H(27) H(19) 2.5193 no 3_667
H(28) O(1) 3.2485 no 3_666
H(28) C(6) 3.2167 no 2_656
H(28) C(14) 3.4217 no 3_666
H(28) H(1) 3.5116 no 3_666
H(28) H(5) 2.3266 no 2_656
H(28) H(6) 3.5225 no 2_656
H(28) H(11) 3.1281 no 3_666
H(28) H(13) 2.8421 no 3_666
H(28) H(19) 3.2748 no 3_667
H(28) H(30) 3.5952 no 3_666
H(29) Cl(1) 3.4034 no 3_667
H(29) Cl(2) 3.2823 no 3_667
H(29) C(24) 3.3272 no .
H(29) H(2) 3.4044 no 3_667
H(29) H(5) 3.2555 no 2_656
H(29) H(11) 3.2609 no 3_666
H(29) H(13) 3.2447 no 3_666
H(29) H(30) 3.0560 no 3_666
H(29) H(35) 2.8903 no .
H(29) H(36) 2.8809 no .
H(30) O(1) 2.8839 no 3_666
H(30) N(6) 2.7946 no 3_666
H(30) C(20) 2.5212 no 3_666
H(30) C(21) 3.3569 no 3_666
H(30) C(22) 3.4962 no 3_666
H(30) C(24) 3.4968 no 3_666
H(30) H(26) 2.6739 no 3_666
H(30) H(28) 3.5952 no 3_666
H(30) H(29) 3.0560 no 3_666
H(30) H(30) 3.1698 no 3_666
H(30) H(36) 2.6326 no 3_666
H(31) Cl(3) 2.9078 no 3_666
H(31) C(17) 3.1514 no 3_667
H(31) H(17) 3.1890 no 3_667
H(31) H(18) 3.2847 no 3_667
H(31) H(19) 2.5168 no 3_667
H(31) H(36) 3.2815 no 3_666
H(32) C(24) 3.2271 no 3_666
H(32) H(11) 3.1310 no .
H(32) H(17) 3.4140 no 3_667
H(32) H(19) 3.4378 no 3_667
H(32) H(34) 2.9795 no 3_666
H(32) H(36) 2.6567 no 3_666
H(33) Cl(1) 2.6975 no .
H(33) Cl(3) 3.1993 no .
H(33) N(3) 3.1548 no .
H(33) N(4) 3.4864 no .
H(33) C(13) 3.1771 no 1_656
H(33) H(2) 2.5318 no .
H(33) H(8) 2.4309 no 1_656
H(33) H(9) 3.1536 no 1_656
H(33) H(10) 3.5904 no 1_656
H(34) C(13) 3.3259 no 1_656
H(34) C(14) 3.4833 no 3_666
H(34) H(8) 3.3769 no 1_656
H(34) H(9) 2.6011 no 1_656
H(34) H(10) 3.5619 no 1_656
H(34) H(11) 2.9038 no 3_666
H(34) H(12) 3.1919 no 3_666
H(34) H(32) 2.9795 no 3_666
H(35) Cl(2) 3.0291 no 3_667
H(35) C(14) 3.1191 no 3_666
H(35) H(11) 2.7590 no 3_666
H(35) H(12) 2.8302 no 3_666
H(35) H(13) 3.2737 no 3_666
H(35) H(29) 2.8903 no .
H(36) Cl(1) 3.2471 no .
H(36) C(22) 3.0054 no 3_666
H(36) H(9) 3.5673 no 1_656
H(36) H(11) 3.3062 no 3_666
H(36) H(26) 3.3619 no .
H(36) H(29) 2.8809 no .
H(36) H(30) 2.6326 no 3_666
H(36) H(31) 3.2815 no 3_666
H(36) H(32) 2.6567 no 3_666
H(37) Cl(1) 3.1009 no 3_667
H(37) O(1) 2.8255 no 3_667
H(37) N(1) 2.8908 no 3_667
H(37) N(2) 3.4498 no 3_667
H(37) C(13) 3.5627 no 3_667
H(37) C(20) 3.0924 no 3_667
H(37) H(1) 2.3449 no 3_667
H(37) H(10) 2.6418 no 3_667
H(37) H(21) 3.2717 no 3_768
H(37) H(26) 2.7697 no 3_667
H(38) O(2) 3.2766 no 3_768
H(38) C(18) 3.2174 no 3_768
H(38) H(1) 3.5764 no 3_667
H(38) H(10) 3.0776 no 3_667
H(38) H(17) 2.9574 no 3_768
H(38) H(21) 2.4904 no 3_768
H(38) H(22) 3.1257 no 3_768
H(38) H(39) 2.9289 no 3_768
H(39) O(1) 3.2724 no 3_667
H(39) O(2) 3.4619 no 3_768
H(39) N(7) 3.3176 no 3_768
H(39) C(13) 3.2659 no 3_667
H(39) C(20) 3.5051 no 3_667
H(39) C(23) 3.5535 no 3_768
H(39) C(25) 2.9176 no 3_768
H(39) H(1) 3.2927 no 3_667
H(39) H(8) 3.4003 no 3_667
H(39) H(9) 3.5761 no 3_667
H(39) H(10) 2.4509 no 3_667
H(39) H(26) 3.4305 no 3_667
H(39) H(38) 2.9289 no 3_768
H(39) H(39) 2.2871 no 3_768

loop_
_geom_hbond_atom_site_label_D
_geom_hbond_atom_site_label_H
_geom_hbond_atom_site_label_A
_geom_hbond_distance_DA
_geom_hbond_distance_DH
_geom_hbond_distance_HA
_geom_hbond_angle_DHA
_geom_hbond_publ_flag
N(1) H(1) O(1) 2.691(7) 0.950 1.785 158.5 no
N(3) H(2) O(2) 2.696(7) 0.950 1.765 165.5 no

loop_
_geom_torsion_atom_site_label_1
_geom_torsion_atom_site_label_2
_geom_torsion_atom_site_label_3
_geom_torsion_atom_site_label_4
_geom_torsion
_geom_torsion_publ_flag
Cl(1) Ir(1) N(2) N(1) 0.6(7) no
Cl(1) Ir(1) N(2) C(3) -173.8(4) no
Cl(1) Ir(1) N(4) N(3) -10.0(7) no
Cl(1) Ir(1) N(4) C(9) 175.1(4) no
Cl(2) Ir(1) N(2) N(1) 88.6(7) no
Cl(2) Ir(1) N(2) C(3) -85.8(4) no
Cl(2) Ir(1) N(4) N(3) -98.3(7) no
Cl(2) Ir(1) N(4) C(9) 86.8(4) no
Cl(2) Ir(1) N(5) C(4) 87.4(5) no
Cl(2) Ir(1) N(5) C(8) -88.8(5) no
Cl(3) Ir(1) N(2) N(1) -91.4(7) no
Cl(3) Ir(1) N(2) C(3) 94.2(4) no
Cl(3) Ir(1) N(4) N(3) 81.4(7) no
Cl(3) Ir(1) N(4) C(9) -93.5(4) no
Cl(3) Ir(1) N(5) C(4) -93.4(5) no
Cl(3) Ir(1) N(5) C(8) 90.3(5) no
N(2) Ir(1) N(4) N(3) 170.0(6) no
N(2) Ir(1) N(4) C(9) -4.9(10) no
N(4) Ir(1) N(2) N(1) -179.4(6) no
N(4) Ir(1) N(2) C(3) 6.2(10) no
N(2) Ir(1) N(5) C(4) -2.3(5) no
N(2) Ir(1) N(5) C(8) -178.5(5) no
N(5) Ir(1) N(2) N(1) 177.4(8) no
N(5) Ir(1) N(2) C(3) 3.0(5) no
N(4) Ir(1) N(5) C(4) 179.0(5) no
N(4) Ir(1) N(5) C(8) 2.7(5) no
N(5) Ir(1) N(4) N(3) 173.2(8) no
N(5) Ir(1) N(4) C(9) -1.7(5) no
N(2) N(1) C(1) C(2) -0.1(9) no
N(2) N(1) C(1) C(12) 179.7(7) no
C(1) N(1) N(2) Ir(1) -174.0(7) no
C(1) N(1) N(2) C(3) 0.7(8) no
Ir(1) N(2) C(3) C(2) 175.1(4) no
Ir(1) N(2) C(3) C(4) -3.3(9) no
N(1) N(2) C(3) C(2) -1.0(9) no
N(1) N(2) C(3) C(4) -179.4(6) no
N(4) N(3) C(11) C(10) -0.5(9) no
N(4) N(3) C(11) C(16) 175.8(7) no
C(11) N(3) N(4) Ir(1) -175.6(7) no
C(11) N(3) N(4) C(9) -0.5(9) no
Ir(1) N(4) C(9) C(8) 0.6(9) no
Ir(1) N(4) C(9) C(10) 177.8(4) no
N(3) N(4) C(9) C(8) -175.9(6) no
N(3) N(4) C(9) C(10) 1.3(9) no
Ir(1) N(5) C(4) C(3) 1.2(9) no
Ir(1) N(5) C(4) C(5) -179.8(5) no
Ir(1) N(5) C(8) C(7) 179.3(5) no
Ir(1) N(5) C(8) C(9) -3.1(9) no
C(4) N(5) C(8) C(7) 3.2(12) no
C(4) N(5) C(8) C(9) -179.2(7) no
C(8) N(5) C(4) C(3) 177.3(7) no
C(8) N(5) C(4) C(5) -3.6(12) no
C(21) N(6) C(20) O(1) -177.9(7) no
C(22) N(6) C(20) O(1) 1.5(12) no
C(24) N(7) C(23) O(2) -177.0(7) no
C(25) N(7) C(23) O(2) -1.1(11) no
N(1) C(1) C(2) C(3) -0.5(9) no
N(1) C(1) C(12) C(13) -47.6(10) no
N(1) C(1) C(12) C(14) 73.5(9) no
N(1) C(1) C(12) C(15) -167.5(7) no
C(2) C(1) C(12) C(13) 132.2(8) no
C(2) C(1) C(12) C(14) -106.7(9) no
C(2) C(1) C(12) C(15) 12.3(12) no
C(12) C(1) C(2) C(3) 179.7(8) no
C(1) C(2) C(3) N(2) 1.0(9) no
C(1) C(2) C(3) C(4) 179.0(8) no
N(2) C(3) C(4) N(5) 1.5(10) no
N(2) C(3) C(4) C(5) -177.5(7) no
C(2) C(3) C(4) N(5) -176.5(9) no
C(2) C(3) C(4) C(5) 4.6(15) no
N(5) C(4) C(5) C(6) 1.8(12) no
C(3) C(4) C(5) C(6) -179.4(7) no
C(4) C(5) C(6) C(7) 0.4(13) no
C(5) C(6) C(7) C(8) -0.9(13) no
C(6) C(7) C(8) N(5) -0.8(12) no
C(6) C(7) C(8) C(9) -178.0(8) no
N(5) C(8) C(9) N(4) 1.6(11) no
N(5) C(8) C(9) C(10) -174.9(8) no
C(7) C(8) C(9) N(4) 178.9(8) no
C(7) C(8) C(9) C(10) 2.5(16) no
N(4) C(9) C(10) C(11) -1.6(9) no
C(8) C(9) C(10) C(11) 175.0(9) no
C(9) C(10) C(11) N(3) 1.2(9) no
C(9) C(10) C(11) C(16) -174.5(8) no
N(3) C(11) C(16) C(17) 51.0(10) no
N(3) C(11) C(16) C(18) -69.8(9) no
N(3) C(11) C(16) C(19) 170.1(7) no
C(10) C(11) C(16) C(17) -133.8(9) no
C(10) C(11) C(16) C(18) 105.4(10) no
C(10) C(11) C(16) C(19) -14.7(13) no
